data_7040169
loop_
_publ_author_name
'Brede, Franziska A.'
'M\"uhlbach, Friedrich'
'Sextl, Gerhard'
'M\"uller-Buschbaum, Klaus'

_publ_section_title
;
 Mechanochemical and thermal formation of 1H-benzotriazole coordination
 polymers and complexes of 3d-transition metals with intriguing dielectric
 properties.
;
_journal_issue 26
_journal_name_full 'Dalton transactions (Cambridge, England : 2003)'
_journal_page_first 10609
_journal_page_last 10619
_journal_paper_doi 10.1039/c6dt01597b
_journal_volume 45
_journal_year 2016
_chemical_formula_moiety 'C12 H10 Cl2 Co N6'
_chemical_formula_sum 'C12 H10 Cl2 Co N6'
_chemical_formula_weight 368.09
_space_group_crystal_system monoclinic
_space_group_IT_number 14
_space_group_name_Hall '-P 2yn'
_space_group_name_H-M_alt 'P 1 21/n 1'
_symmetry_space_group_name_Hall '-P 2yn'
_symmetry_space_group_name_H-M 'P 1 21/n 1'
_atom_sites_solution_hydrogens geom
_audit_update_record
;
2016-03-22 deposited with the CCDC.
2016-05-24 downloaded from the CCDC.
;
_cell_angle_alpha 90
_cell_angle_beta 92.069(2)
_cell_angle_gamma 90
_cell_formula_units_Z 4
_cell_length_a 7.560(4)
_cell_length_b 13.9232(9)
_cell_length_c 13.849(3)
_cell_measurement_reflns_used 5089
_cell_measurement_temperature 100(2)
_cell_measurement_theta_max 27.394
_cell_measurement_theta_min 2.926
_cell_volume 1456.8(8)
_computing_cell_refinement 'Saint-NT v. 7.23'
_computing_data_collection 'APEX2 ver. 2014.1 (Bruker AXS)'
_computing_data_reduction 'Saint-NT v. 7.23'
_computing_publication_material 'Olex2 (Dolomanov et al., 2009)'
_computing_structure_refinement 'XL (Sheldrick, 2008)'
_computing_structure_solution 'Olex2 (Dolomanov et al., 2009)'
_diffrn_ambient_temperature 100(2)
_diffrn_measured_fraction_theta_full 1.000
_diffrn_measured_fraction_theta_max 0.999
_diffrn_measurement_device_type 'Bruker X8-APEX II'
_diffrn_measurement_method '\f and \w scans'
_diffrn_radiation_monochromator graphite
_diffrn_radiation_type MoK\a
_diffrn_radiation_wavelength 0.71073
_diffrn_reflns_av_R_equivalents 0.0534
_diffrn_reflns_av_unetI/netI 0.0399
_diffrn_reflns_Laue_measured_fraction_full 1.000
_diffrn_reflns_Laue_measured_fraction_max 0.999
_diffrn_reflns_limit_h_max 10
_diffrn_reflns_limit_h_min -10
_diffrn_reflns_limit_k_max 18
_diffrn_reflns_limit_k_min -18
_diffrn_reflns_limit_l_max 18
_diffrn_reflns_limit_l_min -18
_diffrn_reflns_number 21969
_diffrn_reflns_point_group_measured_fraction_full 1.000
_diffrn_reflns_point_group_measured_fraction_max 0.999
_diffrn_reflns_theta_full 26.000
_diffrn_reflns_theta_max 28.306
_diffrn_reflns_theta_min 2.075
_diffrn_source 'rotating anode'
_exptl_absorpt_coefficient_mu 1.545
_exptl_absorpt_correction_T_max 0.7457
_exptl_absorpt_correction_T_min 0.6687
_exptl_absorpt_correction_type analytical
_exptl_absorpt_process_details 'Sadabs 2014/3 (Bruker 2014)'
_exptl_crystal_colour blue
_exptl_crystal_density_diffrn 1.678
_exptl_crystal_density_method 'not measured'
_exptl_crystal_description block
_exptl_crystal_F_000 740
_exptl_crystal_size_max 0.28
_exptl_crystal_size_mid 0.21
_exptl_crystal_size_min 0.17
_refine_diff_density_max 0.400
_refine_diff_density_min -0.343
_refine_diff_density_rms 0.085
_refine_ls_extinction_method none
_refine_ls_goodness_of_fit_ref 1.037
_refine_ls_hydrogen_treatment constr
_refine_ls_matrix_type full
_refine_ls_number_parameters 190
_refine_ls_number_reflns 3621
_refine_ls_number_restraints 0
_refine_ls_restrained_S_all 1.037
_refine_ls_R_factor_all 0.0458
_refine_ls_R_factor_gt 0.0319
_refine_ls_shift/su_max 0.000
_refine_ls_shift/su_mean 0.000
_refine_ls_structure_factor_coef Fsqd
_refine_ls_weighting_details 'w=1/[\s^2^(Fo^2^)+(0.0275P)^2^+1.1161P] where P=(Fo^2^+2Fc^2^)/3'
_refine_ls_weighting_scheme calc
_refine_ls_wR_factor_gt 0.0682
_refine_ls_wR_factor_ref 0.0736
_reflns_Friedel_coverage 0.000
_reflns_number_gt 2940
_reflns_number_total 3621
_reflns_threshold_expression 'I > 2\s(I)'
_cod_data_source_file c6dt01597b2.cif
_cod_data_source_block fb-co-371-2blau
_cod_database_code 7040169
_shelx_space_group_comment
;
The symmetry employed for this shelxl refinement is uniquely defined
by the following loop, which should always be used as a source of
symmetry information in preference to the above space-group names.
They are only intended as comments.
;
_olex2_refinement_description
;
1. Fixed Uiso
 At 1.2 times of:
  All C(H) groups, All N(H) groups
2.a Aromatic/amide H refined with riding coordinates:
 N6(H6), N3(H3), C5(H5), C8(H8), C10(H10), C11(H11), C3(H3A), C4(H4), C2(H2),
 C9(H9)
;
_olex2_submission_special_instructions 'No special instructions were received'

loop_
_space_group_symop_operation_xyz
'x, y, z'
'-x+1/2, y+1/2, -z+1/2'
'-x, -y, -z'
'x-1/2, -y-1/2, z-1/2'

loop_
_atom_site_label
_atom_site_type_symbol
_atom_site_fract_x
_atom_site_fract_y
_atom_site_fract_z
_atom_site_U_iso_or_equiv
_atom_site_adp_type
_atom_site_occupancy
_atom_site_site_symmetry_order
_atom_site_calc_flag
_atom_site_refinement_flags_posn
Co1 Co 0.24900(4) 0.57342(2) 0.27697(2) 0.01256(8) Uani 1 1 d .
Cl2 Cl 0.52708(7) 0.51573(4) 0.27923(4) 0.01768(12) Uani 1 1 d .
Cl1 Cl 0.03738(7) 0.46315(4) 0.24647(4) 0.01566(12) Uani 1 1 d .
N5 N 0.1381(3) 0.56287(13) 0.46862(13) 0.0165(4) Uani 1 1 d .
N1 N 0.2151(2) 0.68175(13) 0.18326(12) 0.0139(4) Uani 1 1 d .
N6 N 0.1249(2) 0.60412(13) 0.55459(13) 0.0158(4) Uani 1 1 d .
H6 H 0.0814 0.5765 0.6039 0.019 Uiso 1 1 calc R
N4 N 0.2107(2) 0.62565(13) 0.41095(12) 0.0138(4) Uani 1 1 d .
N2 N 0.1382(2) 0.76026(13) 0.21463(13) 0.0159(4) Uani 1 1 d .
N3 N 0.1279(2) 0.82204(13) 0.14157(13) 0.0163(4) Uani 1 1 d .
H3 H 0.0821 0.8784 0.1451 0.020 Uiso 1 1 calc R
C12 C 0.2452(3) 0.70934(15) 0.46086(15) 0.0133(4) Uani 1 1 d .
C5 C 0.3308(3) 0.63085(17) 0.02194(16) 0.0192(5) Uani 1 1 d .
H5 H 0.3663 0.5691 0.0394 0.023 Uiso 1 1 calc R
C7 C 0.1890(3) 0.69588(16) 0.55489(15) 0.0142(4) Uani 1 1 d .
C8 C 0.2017(3) 0.76775(17) 0.62538(16) 0.0188(5) Uani 1 1 d .
H8 H 0.1613 0.7586 0.6874 0.023 Uiso 1 1 calc R
C1 C 0.1987(3) 0.78524(15) 0.06027(15) 0.0142(4) Uani 1 1 d .
C10 C 0.3362(3) 0.86645(17) 0.50263(17) 0.0193(5) Uani 1 1 d .
H10 H 0.3869 0.9250 0.4871 0.023 Uiso 1 1 calc R
C11 C 0.3213(3) 0.79665(16) 0.43295(16) 0.0156(4) Uani 1 1 d .
H11 H 0.3595 0.8066 0.3706 0.019 Uiso 1 1 calc R
C6 C 0.2534(3) 0.69324(16) 0.08748(15) 0.0137(4) Uani 1 1 d .
C3 C 0.2984(3) 0.7603(2) -0.09586(17) 0.0262(6) Uani 1 1 d .
H3A H 0.3171 0.7814 -0.1584 0.031 Uiso 1 1 calc R
C4 C 0.3511(3) 0.66621(19) -0.06987(17) 0.0246(6) Uani 1 1 d .
H4 H 0.4010 0.6271 -0.1160 0.030 Uiso 1 1 calc R
C2 C 0.2211(3) 0.82136(18) -0.03297(16) 0.0220(5) Uani 1 1 d .
H2 H 0.1855 0.8830 -0.0508 0.026 Uiso 1 1 calc R
C9 C 0.2769(3) 0.85232(17) 0.59771(17) 0.0211(5) Uani 1 1 d .
H9 H 0.2896 0.9019 0.6424 0.025 Uiso 1 1 calc R

loop_
_atom_site_aniso_label
_atom_site_aniso_U_11
_atom_site_aniso_U_22
_atom_site_aniso_U_33
_atom_site_aniso_U_23
_atom_site_aniso_U_13
_atom_site_aniso_U_12
Co1 0.01548(16) 0.01049(14) 0.01190(14) 0.00065(11) 0.00302(11) 0.00040(11)
Cl2 0.0150(3) 0.0166(3) 0.0217(3) 0.0005(2) 0.0042(2) 0.0001(2)
Cl1 0.0184(3) 0.0146(3) 0.0141(2) -0.0008(2) 0.0016(2) -0.0024(2)
N5 0.0207(10) 0.0147(9) 0.0144(9) -0.0003(7) 0.0044(8) -0.0013(8)
N1 0.0159(10) 0.0134(9) 0.0124(8) 0.0006(7) 0.0017(7) 0.0001(7)
N6 0.0195(10) 0.0177(9) 0.0103(8) 0.0009(7) 0.0034(7) -0.0015(8)
N4 0.0159(9) 0.0124(9) 0.0132(8) 0.0008(7) 0.0031(7) 0.0000(7)
N2 0.0182(10) 0.0127(9) 0.0167(9) 0.0007(7) -0.0005(8) -0.0004(7)
N3 0.0190(10) 0.0101(9) 0.0198(9) 0.0018(7) -0.0011(8) 0.0001(7)
C12 0.0142(11) 0.0120(10) 0.0138(10) -0.0023(8) 0.0000(8) 0.0019(8)
C5 0.0174(12) 0.0201(12) 0.0204(11) -0.0041(9) 0.0023(10) -0.0026(9)
C7 0.0102(10) 0.0179(11) 0.0145(10) 0.0010(9) -0.0014(8) 0.0017(8)
C8 0.0140(11) 0.0267(13) 0.0157(11) -0.0060(9) -0.0007(9) 0.0031(9)
C1 0.0118(10) 0.0141(11) 0.0164(10) 0.0012(8) -0.0038(8) -0.0041(8)
C10 0.0131(11) 0.0148(11) 0.0298(13) -0.0020(9) -0.0028(10) -0.0017(9)
C11 0.0129(11) 0.0152(11) 0.0185(11) 0.0020(9) -0.0003(9) 0.0001(8)
C6 0.0141(11) 0.0147(11) 0.0122(10) -0.0001(8) -0.0025(8) -0.0035(8)
C3 0.0235(13) 0.0420(16) 0.0128(11) 0.0054(11) -0.0013(10) -0.0122(11)
C4 0.0201(13) 0.0388(15) 0.0150(11) -0.0085(10) 0.0024(10) -0.0058(11)
C2 0.0199(12) 0.0257(13) 0.0197(12) 0.0093(10) -0.0070(10) -0.0099(10)
C9 0.0163(12) 0.0224(12) 0.0240(12) -0.0132(10) -0.0050(10) 0.0024(9)

loop_
_atom_type_symbol
_atom_type_description
_atom_type_scat_dispersion_real
_atom_type_scat_dispersion_imag
_atom_type_scat_source
C C 0.0033 0.0016 'International Tables Vol C Tables 4.2.6.8 and 6.1.1.4'
H H 0.0000 0.0000 'International Tables Vol C Tables 4.2.6.8 and 6.1.1.4'
Cl Cl 0.1484 0.1585 'International Tables Vol C Tables 4.2.6.8 and 6.1.1.4'
Co Co 0.3494 0.9721 'International Tables Vol C Tables 4.2.6.8 and 6.1.1.4'
N N 0.0061 0.0033 'International Tables Vol C Tables 4.2.6.8 and 6.1.1.4'

loop_
_geom_angle_atom_site_label_1
_geom_angle_atom_site_label_2
_geom_angle_atom_site_label_3
_geom_angle
Cl1 Co1 Cl2 114.67(3)
N1 Co1 Cl2 112.10(6)
N1 Co1 Cl1 108.64(6)
N1 Co1 N4 107.74(7)
N4 Co1 Cl2 106.28(6)
N4 Co1 Cl1 107.06(6)
N4 N5 N6 107.63(17)
N2 N1 Co1 117.31(13)
N2 N1 C6 109.37(17)
C6 N1 Co1 133.31(15)
N5 N6 H6 124.2
N5 N6 C7 111.64(18)
C7 N6 H6 124.2
N5 N4 Co1 113.22(13)
N5 N4 C12 109.47(17)
C12 N4 Co1 137.27(15)
N1 N2 N3 107.47(17)
N2 N3 H3 124.1
N2 N3 C1 111.81(18)
C1 N3 H3 124.1
N4 C12 C7 107.23(19)
N4 C12 C11 131.85(19)
C7 C12 C11 120.9(2)
C6 C5 H5 121.9
C4 C5 H5 121.9
C4 C5 C6 116.1(2)
N6 C7 C12 104.03(18)
N6 C7 C8 133.3(2)
C12 C7 C8 122.6(2)
C7 C8 H8 122.0
C9 C8 C7 116.0(2)
C9 C8 H8 122.0
N3 C1 C6 104.10(18)
N3 C1 C2 133.6(2)
C6 C1 C2 122.3(2)
C11 C10 H10 118.9
C11 C10 C9 122.3(2)
C9 C10 H10 118.9
C12 C11 H11 121.8
C10 C11 C12 116.3(2)
C10 C11 H11 121.8
N1 C6 C5 131.3(2)
N1 C6 C1 107.24(19)
C1 C6 C5 121.5(2)
C4 C3 H3A 118.7
C2 C3 H3A 118.7
C2 C3 C4 122.6(2)
C5 C4 C3 121.8(2)
C5 C4 H4 119.1
C3 C4 H4 119.1
C1 C2 H2 122.2
C3 C2 C1 115.7(2)
C3 C2 H2 122.2
C8 C9 C10 121.8(2)
C8 C9 H9 119.1
C10 C9 H9 119.1

loop_
_geom_bond_atom_site_label_1
_geom_bond_atom_site_label_2
_geom_bond_distance
Co1 Cl2 2.2495(12)
Co1 Cl1 2.2464(8)
Co1 N1 2.0003(18)
Co1 N4 2.0236(18)
N5 N6 1.329(2)
N5 N4 1.317(2)
N1 N2 1.319(2)
N1 C6 1.377(3)
N6 H6 0.8600
N6 C7 1.366(3)
N4 C12 1.375(3)
N2 N3 1.328(2)
N3 H3 0.8600
N3 C1 1.364(3)
C12 C7 1.397(3)
C12 C11 1.405(3)
C5 H5 0.9300
C5 C6 1.399(3)
C5 C4 1.377(3)
C7 C8 1.399(3)
C8 H8 0.9300
C8 C9 1.369(3)
C1 C6 1.394(3)
C1 C2 1.402(3)
C10 H10 0.9300
C10 C11 1.371(3)
C10 C9 1.420(3)
C11 H11 0.9300
C3 H3A 0.9300
C3 C4 1.412(4)
C3 C2 1.364(4)
C4 H4 0.9300
C2 H2 0.9300
C9 H9 0.9300

loop_
_geom_torsion_atom_site_label_1
_geom_torsion_atom_site_label_2
_geom_torsion_atom_site_label_3
_geom_torsion_atom_site_label_4
_geom_torsion
Co1 N1 N2 N3 -179.61(13)
Co1 N1 C6 C5 0.2(4)
Co1 N1 C6 C1 179.91(16)
Co1 N4 C12 C7 -177.49(16)
Co1 N4 C12 C11 2.4(4)
N5 N6 C7 C12 -0.2(2)
N5 N6 C7 C8 178.8(2)
N5 N4 C12 C7 -0.2(2)
N5 N4 C12 C11 179.7(2)
N1 N2 N3 C1 -0.2(2)
N6 N5 N4 Co1 178.06(13)
N6 N5 N4 C12 0.0(2)
N6 C7 C8 C9 179.6(2)
N4 N5 N6 C7 0.1(2)
N4 C12 C7 N6 0.2(2)
N4 C12 C7 C8 -178.9(2)
N4 C12 C11 C10 -180.0(2)
N2 N1 C6 C5 -178.6(2)
N2 N1 C6 C1 1.1(2)
N2 N3 C1 C6 0.8(2)
N2 N3 C1 C2 -179.2(2)
N3 C1 C6 N1 -1.1(2)
N3 C1 C6 C5 178.6(2)
N3 C1 C2 C3 -179.4(2)
C12 C7 C8 C9 -1.5(3)
C7 C12 C11 C10 -0.1(3)
C7 C8 C9 C10 0.8(3)
C11 C12 C7 N6 -179.7(2)
C11 C12 C7 C8 1.2(3)
C11 C10 C9 C8 0.2(4)
C6 N1 N2 N3 -0.6(2)
C6 C5 C4 C3 0.6(3)
C6 C1 C2 C3 0.6(3)
C4 C5 C6 N1 -179.6(2)
C4 C5 C6 C1 0.8(3)
C4 C3 C2 C1 0.7(3)
C2 C1 C6 N1 178.88(19)
C2 C1 C6 C5 -1.4(3)
C2 C3 C4 C5 -1.4(4)
C9 C10 C11 C12 -0.6(3)
